data_7218501
loop_
_publ_author_name
'Stratford, Samuel A.'
'Arhangelskis, Mihails'
'Bu\<car, Dejan-Kre\<simir'
'Jones, William'

_publ_section_title
;
 Solid-state photoreactivity of 9-substituted acridizinium bromide salts
;
_journal_issue 47
_journal_name_full CrystEngComm
_journal_page_first 10830
_journal_paper_doi 10.1039/C4CE01622J
_journal_volume 16
_journal_year 2014
_chemical_formula_moiety 'C13 H9 I N 1+, Br 1-, H2 O'
_chemical_formula_sum 'C13 H11 Br I N O'
_chemical_formula_weight 404.01
_space_group_IT_number 14
_symmetry_cell_setting monoclinic
_symmetry_space_group_name_Hall '-P 2ybc'
_symmetry_space_group_name_H-M 'P 1 21/c 1'
_atom_sites_solution_hydrogens geom
_atom_sites_solution_primary direct
_atom_sites_solution_secondary difmap
_audit_creation_date 2014-08-24T23:53:21-00:00
_audit_creation_method 'WinGX routine CIF_UPDATE'
_cell_angle_alpha 90
_cell_angle_beta 105.886(4)
_cell_angle_gamma 90
_cell_formula_units_Z 4
_cell_length_a 7.5841(6)
_cell_length_b 19.2894(16)
_cell_length_c 9.3211(9)
_cell_measurement_reflns_used 18130
_cell_measurement_temperature 298(2)
_cell_measurement_theta_max 22.46
_cell_measurement_theta_min 1.00
_cell_volume 1311.5(2)
_computing_cell_refinement 'HKL Scalepack (Otwinowski & Minor 1997)'
_computing_data_collection 'Collect (Nonius B.V. 1998)'
_computing_data_reduction
;
 HKL Denzo and Scalepack (Otwinowski & Minor 1997)
;
_computing_structure_refinement 'SHELXL-97 (Sheldrick, 2008)'
_diffrn_ambient_temperature 298(2)
_diffrn_measured_fraction_theta_full 0.978
_diffrn_measured_fraction_theta_max 0.978
_diffrn_measurement_device_type 'Nonius Kappa CCD'
_diffrn_measurement_method 'Thin slice \w and \f scans'
_diffrn_radiation_monochromator graphite
_diffrn_radiation_source 'fine-focus sealed tube'
_diffrn_radiation_type MoK\a
_diffrn_radiation_wavelength 0.7107
_diffrn_reflns_av_R_equivalents 0.1114
_diffrn_reflns_av_unetI/netI 0.0704
_diffrn_reflns_limit_h_max 8
_diffrn_reflns_limit_h_min -7
_diffrn_reflns_limit_k_max 20
_diffrn_reflns_limit_k_min -20
_diffrn_reflns_limit_l_max 9
_diffrn_reflns_limit_l_min -10
_diffrn_reflns_number 6457
_diffrn_reflns_theta_full 22.49
_diffrn_reflns_theta_max 22.49
_diffrn_reflns_theta_min 2.51
_exptl_absorpt_coefficient_mu 5.471
_exptl_absorpt_correction_T_max 0.441
_exptl_absorpt_correction_T_min 0.388
_exptl_absorpt_correction_type multi-scan
_exptl_absorpt_process_details
;
multi-scan from symmetry-related measurements 
 Sortav (Blessing 1995)
;
_exptl_crystal_colour yellow
_exptl_crystal_density_diffrn 2.046
_exptl_crystal_density_method 'not measured'
_exptl_crystal_description block
_exptl_crystal_F_000 768
_exptl_crystal_size_max 0.18
_exptl_crystal_size_mid 0.15
_exptl_crystal_size_min 0.15
_refine_diff_density_max 0.422
_refine_diff_density_min -0.593
_refine_diff_density_rms 0.108
_refine_ls_extinction_method none
_refine_ls_goodness_of_fit_ref 1.075
_refine_ls_hydrogen_treatment mixed
_refine_ls_matrix_type full
_refine_ls_number_parameters 160
_refine_ls_number_reflns 1676
_refine_ls_number_restraints 3
_refine_ls_restrained_S_all 1.074
_refine_ls_R_factor_all 0.0716
_refine_ls_R_factor_gt 0.0477
_refine_ls_shift/su_max 0
_refine_ls_shift/su_mean 0
_refine_ls_structure_factor_coef Fsqd
_refine_ls_weighting_details 'calc w=1/[\s^2^(Fo^2^)+(0.0328P)^2^+3.1895P] where P=(Fo^2^+2Fc^2^)/3'
_refine_ls_weighting_scheme calc
_refine_ls_wR_factor_gt 0.1057
_refine_ls_wR_factor_ref 0.117
_reflns_number_gt 1252
_reflns_number_total 1676
_reflns_threshold_expression >2\s(I)
_cod_data_source_file c4ce01622j2.cif
_cod_data_source_block 9-I-Br
_cod_depositor_comments 'Adding full bibliography for 7218498--7218505.cif.'
_cod_original_sg_symbol_H-M 'P 21/c'
_cod_original_formula_sum 'C13 H11 Br1 I1 N1 O1'
_cod_database_code 7218501

loop_
_symmetry_equiv_pos_as_xyz
'x, y, z'
'-x, y+1/2, -z+1/2'
'-x, -y, -z'
'x, -y-1/2, z-1/2'

loop_
_atom_site_label
_atom_site_type_symbol
_atom_site_fract_x
_atom_site_fract_y
_atom_site_fract_z
_atom_site_U_iso_or_equiv
_atom_site_adp_type
_atom_site_occupancy
_atom_site_symmetry_multiplicity
_atom_site_calc_flag
_atom_site_refinement_flags
N1 N 0.2855(11) 1.0937(4) 0.5590(8) 0.053(2) Uani 1 1 d .
C10 C 0.2246(15) 0.8812(5) 0.4540(11) 0.058(3) Uani 1 1 d .
H10 H 0.1507 0.8659 0.3627 0.07 Uiso 1 1 calc R
C14 C 0.2433(12) 0.9531(5) 0.4850(9) 0.044(2) Uani 1 1 d .
C2 C 0.1140(14) 1.1946(5) 0.3573(12) 0.062(3) Uani 1 1 d .
H2 H 0.0581 1.2287 0.2895 0.074 Uiso 1 1 calc R
C12 C 0.1772(13) 1.0731(5) 0.4180(10) 0.051(2) Uani 1 1 d .
C6 C 0.3720(13) 1.0453(5) 0.6571(10) 0.051(2) Uani 1 1 d .
H6 H 0.4448 1.0595 0.7497 0.062 Uiso 1 1 calc R
C8 C 0.4305(14) 0.8570(6) 0.6999(10) 0.063(3) Uani 1 1 d .
H8 H 0.4917 0.8246 0.77 0.075 Uiso 1 1 calc R
C4 C 0.3034(14) 1.1631(5) 0.5968(12) 0.061(3) Uani 1 1 d .
H4 H 0.3738 1.1757 0.6915 0.073 Uiso 1 1 calc R
C3 C 0.2217(15) 1.2131(5) 0.5002(12) 0.063(3) Uani 1 1 d .
H3 H 0.2365 1.2595 0.528 0.075 Uiso 1 1 calc R
C13 C 0.3567(13) 0.9754(5) 0.6253(9) 0.049(2) Uani 1 1 d .
C1 C 0.0926(16) 1.1278(5) 0.3195(11) 0.068(3) Uani 1 1 d .
H1 H 0.0194 1.1163 0.225 0.082 Uiso 1 1 calc R
C9 C 0.3147(13) 0.8344(5) 0.5578(10) 0.054(3) Uani 1 1 d .
C11 C 0.1564(14) 1.0042(5) 0.3829(10) 0.056(3) Uani 1 1 d .
H11 H 0.0833 0.9909 0.2896 0.068 Uiso 1 1 calc R
C7 C 0.4494(14) 0.9250(6) 0.7303(10) 0.061(3) Uani 1 1 d .
H7 H 0.5245 0.9395 0.8219 0.073 Uiso 1 1 calc R
O1 O 0.2484(11) 0.5638(4) 0.5370(10) 0.080(2) Uani 1 1 d D
H1O H 0.231(16) 0.525(3) 0.494(13) 0.119 Uiso 1 1 d D
H2O H 0.162(11) 0.568(6) 0.576(13) 0.119 Uiso 1 1 d D
I1 I 0.28806(11) 0.72802(4) 0.52574(8) 0.0701(3) Uani 1 1 d .
Br2 Br 0.16582(17) 1.39943(6) 0.41899(11) 0.0702(4) Uani 1 1 d .

loop_
_atom_site_aniso_label
_atom_site_aniso_U_11
_atom_site_aniso_U_22
_atom_site_aniso_U_33
_atom_site_aniso_U_23
_atom_site_aniso_U_13
_atom_site_aniso_U_12
N1 0.059(6) 0.053(5) 0.045(5) 0.003(4) 0.009(4) -0.002(4)
C10 0.063(7) 0.059(7) 0.052(6) -0.002(5) 0.013(5) 0.001(5)
C14 0.045(6) 0.043(6) 0.045(5) -0.001(4) 0.015(4) -0.006(4)
C2 0.049(7) 0.070(7) 0.070(7) 0.016(6) 0.022(6) 0.001(6)
C12 0.050(6) 0.062(7) 0.047(6) 0.000(5) 0.021(5) 0.002(5)
C6 0.044(6) 0.061(7) 0.046(6) 0.001(5) 0.008(4) -0.004(5)
C8 0.066(7) 0.061(7) 0.052(6) 0.017(5) -0.001(5) 0.002(6)
C4 0.048(7) 0.062(7) 0.068(7) 0.001(6) 0.008(5) 0.006(5)
C3 0.065(8) 0.049(7) 0.077(8) -0.009(5) 0.023(6) -0.007(5)
C13 0.055(6) 0.054(6) 0.038(5) 0.002(4) 0.013(5) -0.004(5)
C1 0.090(9) 0.063(7) 0.048(7) 0.002(5) 0.014(6) 0.005(6)
C9 0.045(6) 0.056(7) 0.065(7) 0.008(5) 0.023(5) 0.006(5)
C11 0.065(7) 0.065(7) 0.035(5) 0.002(5) 0.007(5) 0.014(6)
C7 0.062(7) 0.074(8) 0.039(6) -0.005(5) 0.001(5) -0.001(6)
O1 0.070(6) 0.072(6) 0.098(6) 0.013(4) 0.025(4) -0.006(4)
I1 0.0774(6) 0.0566(5) 0.0746(5) 0.0001(3) 0.0181(4) 0.0001(4)
Br2 0.0744(8) 0.0703(8) 0.0623(7) 0.0039(5) 0.0129(6) 0.0050(6)

loop_
_atom_type_symbol
_atom_type_description
_atom_type_scat_dispersion_real
_atom_type_scat_dispersion_imag
_atom_type_scat_source
C C 0.0033 0.0016 'International Tables Vol C Tables 4.2.6.8 and 6.1.1.4'
H H 0 0 'International Tables Vol C Tables 4.2.6.8 and 6.1.1.4'
N N 0.0061 0.0033 'International Tables Vol C Tables 4.2.6.8 and 6.1.1.4'
Br Br -0.2901 2.4595 'International Tables Vol C Tables 4.2.6.8 and 6.1.1.4'
I I -0.4742 1.8119 'International Tables Vol C Tables 4.2.6.8 and 6.1.1.4'
O O 0.0106 0.006 'International Tables Vol C Tables 4.2.6.8 and 6.1.1.4'

loop_
_geom_angle_atom_site_label_1
_geom_angle_atom_site_label_2
_geom_angle_atom_site_label_3
_geom_angle
C6 N1 C4 120.2(8)
C6 N1 C12 119.5(8)
C4 N1 C12 120.3(8)
C9 C10 C14 120.1(9)
C9 C10 H10 120
C14 C10 H10 120
C11 C14 C10 123.2(8)
C11 C14 C13 117.8(9)
C10 C14 C13 119.0(9)
C1 C2 C3 119.6(10)
C1 C2 H2 120.2
C3 C2 H2 120.2
C11 C12 N1 119.9(8)
C11 C12 C1 124.1(9)
N1 C12 C1 116.0(9)
N1 C6 C13 122.4(9)
N1 C6 H6 118.8
C13 C6 H6 118.8
C7 C8 C9 119.5(9)
C7 C8 H8 120.3
C9 C8 H8 120.3
C3 C4 N1 121.8(10)
C3 C4 H4 119.1
N1 C4 H4 119.1
C4 C3 C2 119.5(10)
C4 C3 H3 120.2
C2 C3 H3 120.2
C6 C13 C14 119.2(9)
C6 C13 C7 121.6(9)
C14 C13 C7 119.2(9)
C2 C1 C12 122.8(10)
C2 C1 H1 118.6
C12 C1 H1 118.6
C10 C9 C8 120.9(10)
C10 C9 I1 122.9(7)
C8 C9 I1 116.2(7)
C12 C11 C14 121.2(8)
C12 C11 H11 119.4
C14 C11 H11 119.4
C8 C7 C13 121.3(9)
C8 C7 H7 119.3
C13 C7 H7 119.3
H1O O1 H2O 105(3)

loop_
_geom_bond_atom_site_label_1
_geom_bond_atom_site_label_2
_geom_bond_distance
N1 C6 1.345(11)
N1 C4 1.382(12)
N1 C12 1.403(11)
C10 C9 1.362(13)
C10 C14 1.417(13)
C10 H10 0.93
C14 C11 1.402(12)
C14 C13 1.421(12)
C2 C1 1.334(13)
C2 C3 1.405(14)
C2 H2 0.93
C12 C11 1.369(13)
C12 C1 1.430(13)
C6 C13 1.377(12)
C6 H6 0.93
C8 C7 1.342(13)
C8 C9 1.442(13)
C8 H8 0.93
C4 C3 1.350(13)
C4 H4 0.93
C3 H3 0.93
C13 C7 1.422(13)
C1 H1 0.93
C9 I1 2.076(10)
C11 H11 0.93
C7 H7 0.93
O1 H1O 0.839(10)
O1 H2O 0.840(11)
